data_7211031
loop_
_publ_author_name
'Bon, Volodymyr'
'Senkovska, Irena'
'Weiss, Manfred S.'
'Kaskel, Stefan'

_publ_section_title
;
 Tailoring of network dimensionality and porosity adjustment in Zr- and
 Hf-based MOFs
;
_journal_issue 45
_journal_name_full CrystEngComm
_journal_page_first 9572
_journal_paper_doi 10.1039/c3ce41121d
_journal_volume 15
_journal_year 2013
_chemical_formula_sum 'C48 H24 Hf6 O32'
_chemical_formula_weight 1091.81
_chemical_name_systematic
; 
 ? 
;
_space_group_IT_number 139
_symmetry_cell_setting tetragonal
_symmetry_space_group_name_Hall '-I 4 2'
_symmetry_space_group_name_H-M 'I 4/m m m'
_atom_sites_solution_hydrogens geom
_atom_sites_solution_primary direct
_atom_sites_solution_secondary difmap
_audit_creation_method SHELXL-97
_cell_angle_alpha 90.00
_cell_angle_beta 90.00
_cell_angle_gamma 90.00
_cell_formula_units_Z 2
_cell_length_a 17.600(2)
_cell_length_b 17.600(2)
_cell_length_c 22.600(4)
_cell_measurement_reflns_used 2534
_cell_measurement_temperature 293(2)
_cell_measurement_theta_max 32.85
_cell_measurement_theta_min 2.14
_cell_volume 7000.6(17)
_computing_cell_refinement 'mosflm 1.0.5'
_computing_data_collection 'marCCD 1994-2002'
_computing_data_reduction scala
_computing_molecular_graphics 'Diamond 3.1'
_computing_publication_material WinGX
_computing_structure_refinement 'SHELXL-97 (Sheldrick, 1997)'
_computing_structure_solution 'SHELXS-97 (Sheldrick, 1997)'
_diffrn_ambient_temperature 296(2)
_diffrn_measured_fraction_theta_full 0.850
_diffrn_measured_fraction_theta_max 0.850
_diffrn_measurement_device_type 'MX-225 CCD'
_diffrn_measurement_method '\D\f scans'
_diffrn_radiation_monochromator 'Si 111'
_diffrn_radiation_probe x-ray
_diffrn_radiation_type synchrotron
_diffrn_radiation_wavelength 0.88561
_diffrn_reflns_av_R_equivalents 0.0633
_diffrn_reflns_av_sigmaI/netI 0.1165
_diffrn_reflns_limit_h_max 22
_diffrn_reflns_limit_h_min 0
_diffrn_reflns_limit_k_max 22
_diffrn_reflns_limit_k_min 1
_diffrn_reflns_limit_l_max 25
_diffrn_reflns_limit_l_min 0
_diffrn_reflns_number 3131
_diffrn_reflns_theta_full 34.18
_diffrn_reflns_theta_max 34.18
_diffrn_reflns_theta_min 4.56
_diffrn_source synchrotron
_diffrn_source_type 'BESSY BL MX-14.2'
_exptl_absorpt_coefficient_mu 7.836
_exptl_absorpt_correction_T_max 0.8590
_exptl_absorpt_correction_T_min 0.8590
_exptl_absorpt_correction_type multi-scan
_exptl_absorpt_process_details Scala
_exptl_crystal_colour colorless
_exptl_crystal_density_diffrn 1.036
_exptl_crystal_density_method 'not measured'
_exptl_crystal_description prism
_exptl_crystal_F_000 2000
_exptl_crystal_size_max 0.02
_exptl_crystal_size_mid 0.02
_exptl_crystal_size_min 0.02
_platon_squeeze_details
;
;
_refine_diff_density_max 1.662
_refine_diff_density_min -2.606
_refine_diff_density_rms 0.157
_refine_ls_extinction_method none
_refine_ls_goodness_of_fit_ref 1.170
_refine_ls_hydrogen_treatment constr
_refine_ls_matrix_type full
_refine_ls_number_parameters 60
_refine_ls_number_reflns 1830
_refine_ls_number_restraints 0
_refine_ls_restrained_S_all 1.170
_refine_ls_R_factor_all 0.0579
_refine_ls_R_factor_gt 0.0554
_refine_ls_shift/su_max 0.000
_refine_ls_shift/su_mean 0.000
_refine_ls_structure_factor_coef Fsqd
_refine_ls_weighting_details 'calc w=1/[\s^2^(Fo^2^)+(0.0378P)^2^+49.4719P] where P=(Fo^2^+2Fc^2^)/3'
_refine_ls_weighting_scheme calc
_refine_ls_wR_factor_gt 0.1624
_refine_ls_wR_factor_ref 0.1642
_reflns_number_gt 1708
_reflns_number_total 1830
_reflns_threshold_expression >2sigma(I)
_cod_data_source_file c3ce41121d.txt
_cod_data_source_block DUT-53(Hf)_i4mmm
_cod_depositor_comments
;
The following automatic conversions were performed:

'_symmetry_cell_setting' value 'Tetragonal' changed to 'tetragonal'
according to /home/saulius/struct/CIF-dictionaries/cif_core.dic
dictionary named 'cif_core.dic' version 2.4.2 from 2011-04-26.

Automatic conversion script
Id: cif_fix_values 1891 2012-01-12 08:04:46Z andrius 
;
_cod_original_sg_symbol_H-M I4/mmm
_cod_database_code 7211031

loop_
_symmetry_equiv_pos_as_xyz
'x, y, z'
'-y, x, z'
'-x, -y, z'
'y, -x, z'
'x, -y, -z'
'y, x, -z'
'-x, y, -z'
'-y, -x, -z'
'x+1/2, y+1/2, z+1/2'
'-y+1/2, x+1/2, z+1/2'
'-x+1/2, -y+1/2, z+1/2'
'y+1/2, -x+1/2, z+1/2'
'x+1/2, -y+1/2, -z+1/2'
'y+1/2, x+1/2, -z+1/2'
'-x+1/2, y+1/2, -z+1/2'
'-y+1/2, -x+1/2, -z+1/2'
'-x, -y, -z'
'y, -x, -z'
'x, y, -z'
'-y, x, -z'
'-x, y, z'
'-y, -x, z'
'x, -y, z'
'y, x, z'
'-x+1/2, -y+1/2, -z+1/2'
'y+1/2, -x+1/2, -z+1/2'
'x+1/2, y+1/2, -z+1/2'
'-y+1/2, x+1/2, -z+1/2'
'-x+1/2, y+1/2, z+1/2'
'-y+1/2, -x+1/2, z+1/2'
'x+1/2, -y+1/2, z+1/2'
'y+1/2, x+1/2, z+1/2'

loop_
_atom_site_label
_atom_site_type_symbol
_atom_site_fract_x
_atom_site_fract_y
_atom_site_fract_z
_atom_site_U_iso_or_equiv
_atom_site_adp_type
_atom_site_occupancy
_atom_site_symmetry_multiplicity
_atom_site_calc_flag
_atom_site_refinement_flags
Hf1 Hf 0.0000 0.0000 0.39173(3) 0.0180(3) Uani 1 8 d S
Hf2 Hf 0.099763(19) 0.099763(19) 0.5000 0.0323(3) Uani 1 4 d S
O1 O 0.0753(2) 0.0753(2) 0.3424(3) 0.0327(11) Uani 1 2 d S
O2 O 0.1390(3) 0.1390(3) 0.4114(3) 0.064(3) Uani 1 2 d S
O3 O 0.0000 0.1004(6) 0.4476(3) 0.069(4) Uani 1 2 d S
O4 O 0.2237(4) 0.0955(6) 0.5000 0.073(3) Uani 1 2 d S
C1 C 0.1225(3) 0.1225(3) 0.3576(4) 0.0327(11) Uani 1 2 d S
C2 C 0.1649(4) 0.1649(4) 0.3105(5) 0.065(3) Uani 1 2 d S
C3 C 0.1505(5) 0.1505(5) 0.2514(6) 0.112(9) Uani 1 2 d S
H3 H 0.1142 0.1142 0.2416 0.135 Uiso 1 2 calc SR
C4 C 0.1881(6) 0.1881(6) 0.2064(6) 0.138(12) Uani 1 2 d S
H4 H 0.1769 0.1769 0.1672 0.165 Uiso 1 2 calc SR
C5 C 0.2428(4) 0.2428(4) 0.2197(5) 0.079(5) Uani 1 2 d S
C6 C 0.2194(4) 0.2194(4) 0.3240(5) 0.065(3) Uani 1 2 d S
H6 H 0.2302 0.2302 0.3634 0.078 Uiso 1 2 calc SR

loop_
_atom_site_aniso_label
_atom_site_aniso_U_11
_atom_site_aniso_U_22
_atom_site_aniso_U_33
_atom_site_aniso_U_23
_atom_site_aniso_U_13
_atom_site_aniso_U_12
Hf1 0.0207(3) 0.0207(3) 0.0126(4) 0.000 0.000 0.000
Hf2 0.0401(3) 0.0401(3) 0.0168(4) 0.000 0.000 -0.0214(2)
O1 0.0416(17) 0.0416(17) 0.015(3) 0.0075(13) 0.0075(13) -0.020(2)
O2 0.081(4) 0.081(4) 0.029(4) 0.007(2) 0.007(2) -0.059(5)
O3 0.043(4) 0.131(9) 0.034(6) -0.048(5) 0.000 0.000
O4 0.022(3) 0.141(9) 0.056(6) 0.000 0.000 -0.040(4)
C1 0.0416(17) 0.0416(17) 0.015(3) 0.0075(13) 0.0075(13) -0.020(2)
C2 0.089(4) 0.089(4) 0.017(4) 0.0068(19) 0.0068(19) -0.064(5)
C3 0.157(14) 0.157(14) 0.024(7) 0.000(3) 0.000(3) -0.138(15)
C4 0.193(19) 0.193(19) 0.027(8) -0.003(4) -0.003(4) -0.16(2)
C5 0.101(8) 0.101(8) 0.034(6) -0.004(3) -0.004(3) -0.091(9)
C6 0.089(4) 0.089(4) 0.017(4) 0.0068(19) 0.0068(19) -0.064(5)

loop_
_atom_type_symbol
_atom_type_description
_atom_type_scat_dispersion_real
_atom_type_scat_dispersion_imag
_atom_type_scat_source
C C 0.0060 0.0030 'International Tables Vol C Tables 4.2.6.8 and 6.1.1.4'
H H 0.0000 0.0000 'International Tables Vol C Tables 4.2.6.8 and 6.1.1.4'
Hf Hf -1.6680 8.8820 'International Tables Vol C Tables 4.2.6.8 and 6.1.1.4'
O O 0.0180 0.0100 'International Tables Vol C Tables 4.2.6.8 and 6.1.1.4'

loop_
_geom_angle_atom_site_label_1
_geom_angle_atom_site_label_2
_geom_angle_atom_site_label_3
_geom_angle
_geom_angle_site_symmetry_1
_geom_angle_site_symmetry_3
O3 Hf1 O3 70.3(3) . 4
O3 Hf1 O3 70.3(3) . 2
O3 Hf1 O3 109.0(5) 4 2
O3 Hf1 O3 109.0(5) . 3
O3 Hf1 O3 70.3(3) 4 3
O3 Hf1 O3 70.3(3) 2 3
O3 Hf1 O1 78.6(2) . .
O3 Hf1 O1 78.6(2) 4 .
O3 Hf1 O1 142.34(6) 2 .
O3 Hf1 O1 142.34(6) 3 .
O3 Hf1 O1 142.34(6) . 3
O3 Hf1 O1 142.34(6) 4 3
O3 Hf1 O1 78.6(2) 2 3
O3 Hf1 O1 78.6(2) 3 3
O1 Hf1 O1 118.5(3) . 3
O3 Hf1 O1 142.34(6) . 4
O3 Hf1 O1 78.6(2) 4 4
O3 Hf1 O1 142.34(6) 2 4
O3 Hf1 O1 78.6(2) 3 4
O1 Hf1 O1 74.86(15) . 4
O1 Hf1 O1 74.86(15) 3 4
O3 Hf1 O1 78.6(2) . 2
O3 Hf1 O1 142.34(6) 4 2
O3 Hf1 O1 78.6(2) 2 2
O3 Hf1 O1 142.34(6) 3 2
O1 Hf1 O1 74.86(15) . 2
O1 Hf1 O1 74.86(15) 3 2
O1 Hf1 O1 118.5(3) 4 2
O3 Hf2 O3 72.3(5) . 4
O3 Hf2 O3 108.8(6) . 18_556
O3 Hf2 O3 68.0(3) 4 18_556
O3 Hf2 O3 68.0(3) . 19_556
O3 Hf2 O3 108.8(6) 4 19_556
O3 Hf2 O3 72.3(5) 18_556 19_556
O3 Hf2 O4 145.95(16) . .
O3 Hf2 O4 88.1(4) 4 .
O3 Hf2 O4 88.1(4) 18_556 .
O3 Hf2 O4 145.95(16) 19_556 .
O3 Hf2 O4 88.1(4) . 6_556
O3 Hf2 O4 145.95(16) 4 6_556
O3 Hf2 O4 145.95(16) 18_556 6_556
O3 Hf2 O4 88.1(4) 19_556 6_556
O4 Hf2 O4 93.9(6) . 6_556
O3 Hf2 O2 139.29(18) . 19_556
O3 Hf2 O2 139.29(18) 4 19_556
O3 Hf2 O2 75.7(3) 18_556 19_556
O3 Hf2 O2 75.7(3) 19_556 19_556
O4 Hf2 O2 72.59(16) . 19_556
O4 Hf2 O2 72.59(16) 6_556 19_556
O3 Hf2 O2 75.7(3) . .
O3 Hf2 O2 75.7(3) 4 .
O3 Hf2 O2 139.29(18) 18_556 .
O3 Hf2 O2 139.29(18) 19_556 .
O4 Hf2 O2 72.59(16) . .
O4 Hf2 O2 72.59(16) 6_556 .
O2 Hf2 O2 128.0(4) 19_556 .
O3 Hf2 Hf1 88.7(2) . 17_556
O3 Hf2 Hf1 88.7(2) 4 17_556
O3 Hf2 Hf1 36.2(2) 18_556 17_556
O3 Hf2 Hf1 36.2(2) 19_556 17_556
O4 Hf2 Hf1 119.09(18) . 17_556
O4 Hf2 Hf1 119.09(18) 6_556 17_556
O2 Hf2 Hf1 71.42(19) 19_556 17_556
O2 Hf2 Hf1 160.58(19) . 17_556
C1 O1 Hf1 133.0(6) . .
C1 O2 Hf2 135.3(6) . .
Hf2 O3 Hf2 112.0(3) . 2
Hf2 O3 Hf1 108.7(3) . .
Hf2 O3 Hf1 108.7(3) 2 .
O1 C1 O2 124.9(7) . .
O1 C1 C2 118.5(8) . .
O2 C1 C2 116.5(8) . .
C3 C2 C6 117.7(9) . .
C3 C2 C1 120.1(10) . .
C6 C2 C1 122.1(9) . .
C2 C3 C4 122.3(11) . .
C2 C3 H3 118.9 . .
C4 C3 H3 118.9 . .
C3 C4 C5 120.2(12) . .
C3 C4 H4 119.9 . .
C5 C4 H4 119.9 . .
C6 C5 C4 121.2(12) 25 .
C6 C5 C5 121.8(12) 25 25
C4 C5 C5 117.1(14) . 25
C5 C6 C2 120.9(10) 25 .
C5 C6 H6 119.5 25 .
C2 C6 H6 119.5 . .

loop_
_geom_bond_atom_site_label_1
_geom_bond_atom_site_label_2
_geom_bond_distance
_geom_bond_site_symmetry_2
Hf1 O3 2.172(8) .
Hf1 O3 2.172(8) 4
Hf1 O3 2.172(8) 2
Hf1 O3 2.172(8) 3
Hf1 O1 2.181(5) .
Hf1 O1 2.181(5) 3
Hf1 O1 2.181(5) 4
Hf1 O1 2.181(5) 2
Hf2 O3 2.118(4) .
Hf2 O3 2.118(4) 4
Hf2 O3 2.118(4) 18_556
Hf2 O3 2.118(4) 19_556
Hf2 O4 2.182(7) .
Hf2 O4 2.182(7) 6_556
Hf2 O2 2.229(7) 19_556
Hf2 O2 2.229(7) .
Hf2 Hf1 3.4861(6) 17_556
O1 C1 1.224(12) .
O2 C1 1.283(12) .
O3 Hf2 2.118(4) 2
C1 C2 1.499(12) .
C2 C3 1.383(17) .
C2 C6 1.389(15) .
C3 C4 1.382(19) .
C3 H3 0.9300 .
C4 C5 1.395(17) .
C4 H4 0.9300 .
C5 C6 1.364(15) 25
C5 C5 1.41(2) 25
C6 C5 1.364(15) 25
C6 H6 0.9300 .

loop_
_geom_torsion_atom_site_label_1
_geom_torsion_atom_site_label_2
_geom_torsion_atom_site_label_3
_geom_torsion_atom_site_label_4
_geom_torsion
_geom_torsion_site_symmetry_1
_geom_torsion_site_symmetry_4
O3 Hf1 O1 C1 35.95(17) . .
O3 Hf1 O1 C1 -35.95(17) 4 .
O3 Hf1 O1 C1 70.4(5) 2 .
O3 Hf1 O1 C1 -70.4(5) 3 .
O1 Hf1 O1 C1 180.0 3 .
O1 Hf1 O1 C1 -117.07(11) 4 .
O1 Hf1 O1 C1 117.07(11) 2 .
O3 Hf2 O2 C1 -37.5(3) . .
O3 Hf2 O2 C1 37.5(3) 4 .
O3 Hf2 O2 C1 64.8(5) 18_556 .
O3 Hf2 O2 C1 -64.8(5) 19_556 .
O4 Hf2 O2 C1 130.0(3) . .
O4 Hf2 O2 C1 -130.0(3) 6_556 .
O2 Hf2 O2 C1 180.0 19_556 .
Hf1 Hf2 O2 C1 0.0 17_556 .
O3 Hf2 O3 Hf2 118.9(3) 4 2
O3 Hf2 O3 Hf2 60.4(4) 18_556 2
O3 Hf2 O3 Hf2 -0.7(6) 19_556 2
O4 Hf2 O3 Hf2 176.5(5) . 2
O4 Hf2 O3 Hf2 -89.4(5) 6_556 2
O2 Hf2 O3 Hf2 -29.3(8) 19_556 2
O2 Hf2 O3 Hf2 -161.9(5) . 2
Hf1 Hf2 O3 Hf2 29.8(4) 17_556 2
O3 Hf2 O3 Hf1 -1.2(5) 4 .
O3 Hf2 O3 Hf1 -59.7(3) 18_556 .
O3 Hf2 O3 Hf1 -120.8(2) 19_556 .
O4 Hf2 O3 Hf1 56.4(9) . .
O4 Hf2 O3 Hf1 150.5(4) 6_556 .
O2 Hf2 O3 Hf1 -149.4(3) 19_556 .
O2 Hf2 O3 Hf1 78.0(3) . .
Hf1 Hf2 O3 Hf1 -90.3(3) 17_556 .
O3 Hf1 O3 Hf2 1.2(5) 4 .
O3 Hf1 O3 Hf2 120.89(17) 2 .
O3 Hf1 O3 Hf2 61.0(3) 3 .
O1 Hf1 O3 Hf2 -80.6(3) . .
O1 Hf1 O3 Hf2 157.0(3) 3 .
O1 Hf1 O3 Hf2 -34.9(7) 4 .
O1 Hf1 O3 Hf2 -157.3(4) 2 .
O3 Hf1 O3 Hf2 -120.89(17) 4 2
O3 Hf1 O3 Hf2 -1.2(5) 2 2
O3 Hf1 O3 Hf2 -61.0(3) 3 2
O1 Hf1 O3 Hf2 157.3(4) . 2
O1 Hf1 O3 Hf2 34.9(7) 3 2
O1 Hf1 O3 Hf2 -157.0(3) 4 2
O1 Hf1 O3 Hf2 80.6(3) 2 2
Hf1 O1 C1 O2 0.0 . .
Hf1 O1 C1 C2 180.0 . .
Hf2 O2 C1 O1 0.0 . .
Hf2 O2 C1 C2 180.0 . .
O1 C1 C2 C3 0.0 . .
O2 C1 C2 C3 180.0 . .
O1 C1 C2 C6 180.0 . .
O2 C1 C2 C6 0.0 . .
C6 C2 C3 C4 0.0 . .
C1 C2 C3 C4 180.0 . .
C2 C3 C4 C5 0.0 . .
C3 C4 C5 C6 180.0 . 25
C3 C4 C5 C5 0.0 . 25
C3 C2 C6 C5 0.0 . 25
C1 C2 C6 C5 180.0 . 25

loop_
_platon_squeeze_void_nr
_platon_squeeze_void_average_x
_platon_squeeze_void_average_y
_platon_squeeze_void_average_z
_platon_squeeze_void_volume
_platon_squeeze_void_count_electrons
_platon_squeeze_void_content
1 -0.026 -0.014 -0.005 4874 664 ' '
